data_4128577
loop_
_publ_author_name
'Hanson, Carly S.'
'Psaltakis, Mary C.'
'Cortes, Janiel J.'
'Devery, 3rd, James J'

_publ_section_title
;
 Catalyst Behavior in Metal-Catalyzed Carbonyl-Olefin Metathesis.
;
_journal_issue 30
_journal_name_full 'Journal of the American Chemical Society'
_journal_page_first 11870
_journal_page_last 11880
_journal_paper_doi 10.1021/jacs.9b02613
_journal_volume 141
_journal_year 2019
_chemical_formula_moiety 'C48 H48 Fe O6, 2(Cl4 Fe)'
_chemical_formula_sum 'C48 H48 Cl8 Fe3 O6'
_chemical_formula_weight 1172.01
_space_group_crystal_system triclinic
_space_group_IT_number 2
_space_group_name_Hall '-P 1'
_space_group_name_H-M_alt 'P -1'
_atom_sites_solution_hydrogens geom
_atom_sites_solution_primary dual
_audit_creation_date 2018-07-27
_audit_creation_method
;
Olex2 1.2
(compiled 2018.05.29 svn.r3508 for OlexSys, GUI svn.r5506)
;
_cell_angle_alpha 68.513(3)
_cell_angle_beta 67.287(3)
_cell_angle_gamma 70.345(3)
_cell_formula_units_Z 1
_cell_length_a 11.2263(16)
_cell_length_b 11.4866(16)
_cell_length_c 12.2107(18)
_cell_measurement_reflns_used 2670
_cell_measurement_temperature 100(2)
_cell_measurement_theta_max 28.720
_cell_measurement_theta_min 2.315
_cell_volume 1316.2(3)
_computing_cell_refinement 'SAINT V8.38A (?, 2016)'
_computing_data_collection 'APEX2 V2014.11-0 (Bruker, 2014)'
_computing_data_reduction 'SAINT V8.38A (?, 2016)'
_computing_molecular_graphics 'Olex2 (Dolomanov et al., 2009)'
_computing_publication_material 'Olex2 (Dolomanov et al., 2009)'
_computing_structure_refinement 'ShelXL (Sheldrick, 2015)'
_computing_structure_solution 'ShelXT (Sheldrick, 2015)'
_diffrn_ambient_temperature 99.95
_diffrn_detector_area_resol_mean 8
_diffrn_measured_fraction_theta_full 0.979
_diffrn_measured_fraction_theta_max 0.981
_diffrn_measurement_device_type 'Bruker Kappa APEX CCD area detector'
_diffrn_measurement_method '\w and \f scans'
_diffrn_radiation_monochromator graphite
_diffrn_radiation_type MoK\a
_diffrn_radiation_wavelength 0.71073
_diffrn_reflns_av_unetI/netI 0.0691
_diffrn_reflns_Laue_measured_fraction_full 0.979
_diffrn_reflns_Laue_measured_fraction_max 0.981
_diffrn_reflns_limit_h_max 14
_diffrn_reflns_limit_h_min -13
_diffrn_reflns_limit_k_max 15
_diffrn_reflns_limit_k_min -13
_diffrn_reflns_limit_l_max 16
_diffrn_reflns_limit_l_min 0
_diffrn_reflns_number 6000
_diffrn_reflns_point_group_measured_fraction_full 0.979
_diffrn_reflns_point_group_measured_fraction_max 0.981
_diffrn_reflns_theta_full 25.242
_diffrn_reflns_theta_max 27.877
_diffrn_reflns_theta_min 1.879
_diffrn_source 'sealed tube'
_exptl_absorpt_coefficient_mu 1.267
_exptl_absorpt_correction_T_max 0.745907
_exptl_absorpt_correction_T_min 0.634768
_exptl_absorpt_correction_type multi-scan
_exptl_absorpt_process_details
;
 TWINABS-2012/1 (Bruker,2012) was used for absorption correction.

Final HKLF 4 output contains 23873 reflections, Rint = 0.0644
 (8884 with I > 3sig(I), Rint = 0.0452)
;
_exptl_crystal_colour orange
_exptl_crystal_density_diffrn 1.479
_exptl_crystal_description block
_exptl_crystal_F_000 598
_exptl_crystal_recrystallization_method 'The material was recrystallised from --- by as supplied'
_exptl_crystal_size_max 0.239
_exptl_crystal_size_mid 0.114
_exptl_crystal_size_min 0.099
_refine_diff_density_max 2.566
_refine_diff_density_min -0.982
_refine_diff_density_rms 0.172
_refine_ls_extinction_method none
_refine_ls_goodness_of_fit_ref 1.045
_refine_ls_hydrogen_treatment constr
_refine_ls_matrix_type full
_refine_ls_number_parameters 299
_refine_ls_number_reflns 6000
_refine_ls_number_restraints 0
_refine_ls_restrained_S_all 1.045
_refine_ls_R_factor_all 0.1176
_refine_ls_R_factor_gt 0.0770
_refine_ls_shift/su_max 0.000
_refine_ls_shift/su_mean 0.000
_refine_ls_structure_factor_coef Fsqd
_refine_ls_weighting_details 'w=1/[\s^2^(Fo^2^)+(0.1437P)^2^+2.2330P] where P=(Fo^2^+2Fc^2^)/3'
_refine_ls_weighting_scheme calc
_refine_ls_wR_factor_gt 0.2169
_refine_ls_wR_factor_ref 0.2445
_reflns_Friedel_coverage 0.000
_reflns_number_gt 4053
_reflns_number_total 6000
_reflns_threshold_expression 'I > 2\s(I)'
_cod_data_source_file ja9b02613_si_004.cif
_cod_data_source_block cx1363
_cod_database_code 4128577
_shelx_shelxl_version_number 2018/1
_shelx_space_group_comment
;
The symmetry employed for this shelxl refinement is uniquely defined
by the following loop, which should always be used as a source of
symmetry information in preference to the above space-group names.
They are only intended as comments.
;
_shelx_estimated_absorpt_t_max 0.885
_shelx_estimated_absorpt_t_min 0.752
_olex2_refinement_description
;
1. Twinned data refinement
 Scales: 0.526(3)
 0.474(3)
2. Fixed Uiso
 At 1.2 times of:
  All C(H) groups
 At 1.5 times of:
  All C(H,H,H) groups
3.a Aromatic/amide H refined with riding coordinates:
 C4(H4), C5(H5), C6(H6), C7(H7), C8(H8), C12(H12), C13(H13), C14(H14),
 C15(H15), C16(H16), C20(H20), C21(H21), C22(H22), C23(H23), C24(H24)
3.b Idealised Me refined as rotating group:
 C2(H2A,H2B,H2C), C10(H10A,H10B,H10C), C18(H18A,H18B,H18C)
;
_olex2_date_sample_data_collection 2018-07-26
_olex2_date_sample_submission 2018-07-26
_olex2_diffrn_ambient_temperature_device 'Oxford Cryosystems'
_olex2_exptl_crystal_mounting_method 'The crystal was mounted on a MITIGEN holder in Paratone'
_olex2_submission_original_sample_id cx1363
_olex2_submission_special_instructions 'No special instructions were received'

loop_
_space_group_symop_operation_xyz
'x, y, z'
'-x, -y, -z'

loop_
_atom_site_label
_atom_site_type_symbol
_atom_site_fract_x
_atom_site_fract_y
_atom_site_fract_z
_atom_site_U_iso_or_equiv
_atom_site_adp_type
_atom_site_occupancy
_atom_site_site_symmetry_order
_atom_site_calc_flag
_atom_site_refinement_flags_posn
_atom_site_refinement_flags_adp
_atom_site_refinement_flags_occupancy
Fe1 Fe 0.000000 0.500000 0.500000 0.0192(3) Uani 1 2 d S T P
O1 O -0.0283(5) 0.3108(5) 0.6012(5) 0.0307(11) Uani 1 1 d . . .
O2 O 0.0634(5) 0.4444(5) 0.3385(5) 0.0326(12) Uani 1 1 d . . .
O3 O 0.1817(5) 0.4640(5) 0.5294(5) 0.0255(10) Uani 1 1 d . . .
C1 C -0.0946(7) 0.2288(7) 0.6729(7) 0.0278(16) Uani 1 1 d . . .
C2 C -0.1362(8) 0.2116(9) 0.8079(8) 0.0375(18) Uani 1 1 d . . .
H2A H -0.092740 0.261130 0.825126 0.056 Uiso 1 1 calc GR . .
H2B H -0.110763 0.120361 0.849948 0.056 Uiso 1 1 calc GR . .
H2C H -0.232646 0.241805 0.837855 0.056 Uiso 1 1 calc GR . .
C3 C -0.1355(6) 0.1540(7) 0.6220(7) 0.0248(15) Uani 1 1 d . . .
C4 C -0.2123(8) 0.0635(7) 0.7023(8) 0.0332(18) Uani 1 1 d . . .
H4 H -0.231755 0.044544 0.789121 0.040 Uiso 1 1 calc R . .
C5 C -0.2589(9) 0.0026(9) 0.6532(10) 0.047(2) Uani 1 1 d . . .
H5 H -0.310924 -0.058229 0.706871 0.056 Uiso 1 1 calc R . .
C6 C -0.2307(9) 0.0295(8) 0.5274(10) 0.044(2) Uani 1 1 d . . .
H6 H -0.265159 -0.010974 0.494646 0.053 Uiso 1 1 calc R . .
C7 C -0.1513(9) 0.1164(8) 0.4481(9) 0.040(2) Uani 1 1 d . . .
H7 H -0.128094 0.132494 0.361221 0.048 Uiso 1 1 calc R . .
C8 C -0.1067(8) 0.1788(8) 0.4975(8) 0.0328(17) Uani 1 1 d . . .
H8 H -0.055102 0.239966 0.443660 0.039 Uiso 1 1 calc R . .
C9 C 0.1524(7) 0.4097(7) 0.2549(7) 0.0242(14) Uani 1 1 d . . .
C10 C 0.2885(8) 0.4034(10) 0.2438(7) 0.039(2) Uani 1 1 d . . .
H10A H 0.287889 0.446426 0.300138 0.059 Uiso 1 1 calc GR . .
H10B H 0.333178 0.446318 0.158786 0.059 Uiso 1 1 calc GR . .
H10C H 0.335932 0.313360 0.264859 0.059 Uiso 1 1 calc GR . .
C11 C 0.1242(7) 0.3659(7) 0.1703(7) 0.0273(16) Uani 1 1 d . . .
C12 C 0.2205(9) 0.3048(8) 0.0880(7) 0.0383(19) Uani 1 1 d . . .
H12 H 0.311108 0.294904 0.078485 0.046 Uiso 1 1 calc R . .
C13 C 0.1869(11) 0.2563(10) 0.0172(9) 0.053(3) Uani 1 1 d . . .
H13 H 0.255899 0.210986 -0.037548 0.063 Uiso 1 1 calc R . .
C14 C 0.0630(12) 0.2712(11) 0.0236(9) 0.056(3) Uani 1 1 d . . .
H14 H 0.042609 0.237420 -0.025746 0.067 Uiso 1 1 calc R . .
C15 C -0.0346(10) 0.3358(10) 0.1023(8) 0.048(3) Uani 1 1 d . . .
H15 H -0.124494 0.349805 0.106665 0.058 Uiso 1 1 calc R . .
C16 C -0.0042(8) 0.3817(9) 0.1764(7) 0.0350(18) Uani 1 1 d . . .
H16 H -0.073971 0.425014 0.232430 0.042 Uiso 1 1 calc R . .
C17 C 0.2598(7) 0.3663(7) 0.5739(7) 0.0251(15) Uani 1 1 d . . .
C18 C 0.2663(7) 0.2311(7) 0.5730(7) 0.0295(16) Uani 1 1 d . . .
H18A H 0.232182 0.180131 0.657660 0.044 Uiso 1 1 calc GR . .
H18B H 0.358495 0.189691 0.537249 0.044 Uiso 1 1 calc GR . .
H18C H 0.212368 0.237217 0.523455 0.044 Uiso 1 1 calc GR . .
C19 C 0.3442(7) 0.3859(7) 0.6287(6) 0.0230(14) Uani 1 1 d . . .
C20 C 0.4200(8) 0.2782(8) 0.6968(8) 0.0337(18) Uani 1 1 d . . .
H20 H 0.424165 0.193184 0.699566 0.040 Uiso 1 1 calc R . .
C21 C 0.4869(8) 0.3000(9) 0.7584(8) 0.040(2) Uani 1 1 d . . .
H21 H 0.536139 0.229494 0.806112 0.049 Uiso 1 1 calc R . .
C22 C 0.4827(7) 0.4256(9) 0.7508(8) 0.039(2) Uani 1 1 d . . .
H22 H 0.529208 0.438536 0.794395 0.046 Uiso 1 1 calc R . .
C23 C 0.4124(8) 0.5333(9) 0.6814(8) 0.0353(18) Uani 1 1 d . . .
H23 H 0.412897 0.617633 0.676273 0.042 Uiso 1 1 calc R . .
C24 C 0.3425(7) 0.5143(8) 0.6206(7) 0.0303(16) Uani 1 1 d . . .
H24 H 0.293342 0.585755 0.573640 0.036 Uiso 1 1 calc R . .
Fe2 Fe 0.65183(9) 0.14082(10) 0.14837(9) 0.0223(3) Uani 1 1 d . . .
Cl1 Cl 0.54216(18) 0.10956(18) 0.34266(16) 0.0327(4) Uani 1 1 d . . .
Cl2 Cl 0.5676(2) 0.0663(2) 0.0608(2) 0.0386(4) Uani 1 1 d . . .
Cl3 Cl 0.85193(18) 0.0334(2) 0.1376(2) 0.0413(5) Uani 1 1 d . . .
Cl4 Cl 0.6383(2) 0.35337(18) 0.05631(18) 0.0354(4) Uani 1 1 d . . .

loop_
_atom_site_aniso_label
_atom_site_aniso_U_11
_atom_site_aniso_U_22
_atom_site_aniso_U_33
_atom_site_aniso_U_23
_atom_site_aniso_U_13
_atom_site_aniso_U_12
Fe1 0.0171(6) 0.0224(7) 0.0217(7) -0.0079(6) -0.0057(5) -0.0068(5)
O1 0.028(3) 0.025(3) 0.039(3) -0.001(2) -0.015(2) -0.009(2)
O2 0.030(3) 0.043(3) 0.032(3) -0.019(3) -0.009(2) -0.008(2)
O3 0.019(2) 0.026(3) 0.031(3) -0.009(2) -0.008(2) -0.003(2)
C1 0.018(3) 0.022(4) 0.039(4) -0.006(3) -0.009(3) -0.001(3)
C2 0.030(4) 0.048(5) 0.037(5) -0.017(4) -0.011(3) -0.004(4)
C3 0.014(3) 0.021(3) 0.032(4) -0.007(3) -0.002(3) -0.002(3)
C4 0.029(4) 0.028(4) 0.040(5) -0.004(3) -0.006(3) -0.013(3)
C5 0.039(5) 0.034(5) 0.071(7) -0.019(5) -0.012(5) -0.012(4)
C6 0.042(5) 0.032(4) 0.071(7) -0.022(5) -0.030(5) 0.001(4)
C7 0.043(5) 0.034(4) 0.044(5) -0.012(4) -0.022(4) 0.001(4)
C8 0.027(4) 0.027(4) 0.038(4) -0.007(3) -0.012(3) 0.001(3)
C9 0.027(3) 0.023(3) 0.024(4) -0.004(3) -0.007(3) -0.011(3)
C10 0.028(4) 0.064(6) 0.028(4) -0.003(4) -0.009(3) -0.024(4)
C11 0.025(3) 0.030(4) 0.020(3) 0.001(3) -0.001(3) -0.013(3)
C12 0.038(4) 0.040(5) 0.026(4) -0.011(4) -0.001(3) -0.004(4)
C13 0.065(7) 0.050(6) 0.035(5) -0.019(5) -0.002(5) -0.010(5)
C14 0.081(8) 0.070(7) 0.032(5) -0.016(5) -0.009(5) -0.042(6)
C15 0.053(5) 0.075(7) 0.030(5) -0.002(5) -0.008(4) -0.049(5)
C16 0.032(4) 0.047(5) 0.027(4) -0.009(4) -0.002(3) -0.020(4)
C17 0.018(3) 0.031(4) 0.025(4) -0.012(3) -0.001(3) -0.006(3)
C18 0.027(4) 0.026(4) 0.032(4) -0.012(3) -0.006(3) -0.002(3)
C19 0.020(3) 0.027(4) 0.019(3) -0.008(3) -0.001(3) -0.006(3)
C20 0.028(4) 0.030(4) 0.043(5) -0.012(4) -0.014(3) 0.000(3)
C21 0.026(4) 0.059(6) 0.043(5) -0.014(4) -0.021(4) -0.004(4)
C22 0.019(3) 0.065(6) 0.045(5) -0.030(4) -0.008(3) -0.011(4)
C23 0.026(4) 0.046(5) 0.046(5) -0.025(4) -0.007(3) -0.013(3)
C24 0.022(3) 0.032(4) 0.036(4) -0.009(3) -0.006(3) -0.007(3)
Fe2 0.0185(5) 0.0246(5) 0.0230(5) -0.0073(4) -0.0045(4) -0.0050(4)
Cl1 0.0293(9) 0.0337(10) 0.0245(9) -0.0068(8) -0.0008(7) -0.0039(7)
Cl2 0.0423(11) 0.0440(12) 0.0412(11) -0.0146(10) -0.0156(9) -0.0170(9)
Cl3 0.0207(8) 0.0456(12) 0.0409(11) -0.0024(9) -0.0052(8) -0.0023(8)
Cl4 0.0401(10) 0.0235(9) 0.0345(10) -0.0039(8) -0.0052(8) -0.0084(8)

loop_
_atom_type_symbol
_atom_type_description
_atom_type_scat_dispersion_real
_atom_type_scat_dispersion_imag
_atom_type_scat_source
C C 0.0033 0.0016 'International Tables Vol C Tables 4.2.6.8 and 6.1.1.4'
H H 0.0000 0.0000 'International Tables Vol C Tables 4.2.6.8 and 6.1.1.4'
Cl Cl 0.1484 0.1585 'International Tables Vol C Tables 4.2.6.8 and 6.1.1.4'
Fe Fe 0.3463 0.8444 'International Tables Vol C Tables 4.2.6.8 and 6.1.1.4'
O O 0.0106 0.0060 'International Tables Vol C Tables 4.2.6.8 and 6.1.1.4'

loop_
_geom_angle_atom_site_label_1
_geom_angle_atom_site_label_2
_geom_angle_atom_site_label_3
_geom_angle
_geom_angle_site_symmetry_1
_geom_angle_site_symmetry_3
O1 Fe1 O1 180.0 . 2_566
O2 Fe1 O1 91.7(2) 2_566 .
O2 Fe1 O1 88.3(2) 2_566 2_566
O2 Fe1 O1 91.7(2) . 2_566
O2 Fe1 O1 88.3(2) . .
O2 Fe1 O2 180.0 2_566 .
O2 Fe1 O3 79.82(19) . 2_566
O2 Fe1 O3 79.82(19) 2_566 .
O2 Fe1 O3 100.18(19) 2_566 2_566
O2 Fe1 O3 100.18(19) . .
O3 Fe1 O1 86.18(19) . 2_566
O3 Fe1 O1 93.82(19) 2_566 2_566
O3 Fe1 O1 86.18(19) 2_566 .
O3 Fe1 O1 93.82(19) . .
O3 Fe1 O3 180.0 2_566 .
C1 O1 Fe1 155.1(5) . .
C9 O2 Fe1 149.5(5) . .
C17 O3 Fe1 135.6(5) . .
O1 C1 C2 119.3(7) . .
O1 C1 C3 119.9(7) . .
C2 C1 C3 120.8(6) . .
C1 C2 H2A 109.5 . .
C1 C2 H2B 109.5 . .
C1 C2 H2C 109.5 . .
H2A C2 H2B 109.5 . .
H2A C2 H2C 109.5 . .
H2B C2 H2C 109.5 . .
C4 C3 C1 120.0(7) . .
C8 C3 C1 120.2(6) . .
C8 C3 C4 119.7(7) . .
C3 C4 H4 120.4 . .
C5 C4 C3 119.2(8) . .
C5 C4 H4 120.4 . .
C4 C5 H5 119.7 . .
C6 C5 C4 120.7(8) . .
C6 C5 H5 119.7 . .
C5 C6 H6 120.1 . .
C5 C6 C7 119.9(8) . .
C7 C6 H6 120.1 . .
C6 C7 H7 120.4 . .
C8 C7 C6 119.3(9) . .
C8 C7 H7 120.4 . .
C3 C8 C7 121.2(8) . .
C3 C8 H8 119.4 . .
C7 C8 H8 119.4 . .
O2 C9 C10 119.3(7) . .
O2 C9 C11 119.8(6) . .
C10 C9 C11 120.8(7) . .
C9 C10 H10A 109.5 . .
C9 C10 H10B 109.5 . .
C9 C10 H10C 109.5 . .
H10A C10 H10B 109.5 . .
H10A C10 H10C 109.5 . .
H10B C10 H10C 109.5 . .
C12 C11 C9 122.9(7) . .
C12 C11 C16 117.2(8) . .
C16 C11 C9 119.8(7) . .
C11 C12 H12 119.9 . .
C11 C12 C13 120.2(9) . .
C13 C12 H12 119.9 . .
C12 C13 H13 118.8 . .
C14 C13 C12 122.4(10) . .
C14 C13 H13 118.8 . .
C13 C14 H14 120.9 . .
C13 C14 C15 118.3(9) . .
C15 C14 H14 120.9 . .
C14 C15 H15 119.8 . .
C14 C15 C16 120.5(9) . .
C16 C15 H15 119.8 . .
C11 C16 C15 121.3(8) . .
C11 C16 H16 119.4 . .
C15 C16 H16 119.4 . .
O3 C17 C18 122.0(6) . .
O3 C17 C19 117.3(6) . .
C19 C17 C18 120.7(7) . .
C17 C18 H18A 109.5 . .
C17 C18 H18B 109.5 . .
C17 C18 H18C 109.5 . .
H18A C18 H18B 109.5 . .
H18A C18 H18C 109.5 . .
H18B C18 H18C 109.5 . .
C20 C19 C17 120.0(7) . .
C20 C19 C24 120.5(7) . .
C24 C19 C17 119.3(7) . .
C19 C20 H20 120.7 . .
C21 C20 C19 118.5(8) . .
C21 C20 H20 120.7 . .
C20 C21 H21 119.9 . .
C20 C21 C22 120.1(8) . .
C22 C21 H21 119.9 . .
C21 C22 H22 118.8 . .
C21 C22 C23 122.5(7) . .
C23 C22 H22 118.8 . .
C22 C23 H23 120.7 . .
C24 C23 C22 118.6(8) . .
C24 C23 H23 120.7 . .
C19 C24 H24 120.2 . .
C23 C24 C19 119.7(8) . .
C23 C24 H24 120.2 . .
Cl1 Fe2 Cl2 109.24(9) . .
Cl1 Fe2 Cl4 110.11(8) . .
Cl2 Fe2 Cl4 108.99(9) . .
Cl3 Fe2 Cl1 106.60(9) . .
Cl3 Fe2 Cl2 109.14(10) . .
Cl3 Fe2 Cl4 112.70(9) . .

loop_
_geom_bond_atom_site_label_1
_geom_bond_atom_site_label_2
_geom_bond_distance
_geom_bond_site_symmetry_2
Fe1 O1 2.132(5) 2_566
Fe1 O1 2.132(5) .
Fe1 O2 2.082(5) 2_566
Fe1 O2 2.082(5) .
Fe1 O3 2.086(5) 2_566
Fe1 O3 2.086(5) .
O1 C1 1.254(9) .
O2 C9 1.201(9) .
O3 C17 1.258(9) .
C1 C2 1.484(11) .
C1 C3 1.487(11) .
C2 H2A 0.9800 .
C2 H2B 0.9800 .
C2 H2C 0.9800 .
C3 C4 1.410(10) .
C3 C8 1.365(11) .
C4 H4 0.9500 .
C4 C5 1.385(12) .
C5 H5 0.9500 .
C5 C6 1.378(14) .
C6 H6 0.9500 .
C6 C7 1.398(13) .
C7 H7 0.9500 .
C7 C8 1.385(12) .
C8 H8 0.9500 .
C9 C10 1.460(10) .
C9 C11 1.470(10) .
C10 H10A 0.9800 .
C10 H10B 0.9800 .
C10 H10C 0.9800 .
C11 C12 1.357(11) .
C11 C16 1.366(11) .
C12 H12 0.9500 .
C12 C13 1.393(13) .
C13 H13 0.9500 .
C13 C14 1.318(15) .
C14 H14 0.9500 .
C14 C15 1.356(15) .
C15 H15 0.9500 .
C15 C16 1.386(12) .
C16 H16 0.9500 .
C17 C18 1.533(10) .
C17 C19 1.464(10) .
C18 H18A 0.9800 .
C18 H18B 0.9800 .
C18 H18C 0.9800 .
C19 C20 1.424(11) .
C19 C24 1.435(11) .
C20 H20 0.9500 .
C20 C21 1.377(11) .
C21 H21 0.9500 .
C21 C22 1.397(13) .
C22 H22 0.9500 .
C22 C23 1.401(13) .
C23 H23 0.9500 .
C23 C24 1.377(11) .
C24 H24 0.9500 .
Fe2 Cl1 2.166(2) .
Fe2 Cl2 2.1837(19) .
Fe2 Cl3 2.148(2) .
Fe2 Cl4 2.263(2) .

loop_
_geom_torsion_atom_site_label_1
_geom_torsion_atom_site_label_2
_geom_torsion_atom_site_label_3
_geom_torsion_atom_site_label_4
_geom_torsion
Fe1 O1 C1 C2 -77.5(14)
Fe1 O1 C1 C3 100.0(13)
Fe1 O2 C9 C10 -4.8(15)
Fe1 O2 C9 C11 171.0(7)
Fe1 O3 C17 C18 26.3(10)
Fe1 O3 C17 C19 -152.9(5)
O1 C1 C3 C4 -178.8(7)
O1 C1 C3 C8 -3.3(10)
O2 C9 C11 C12 -168.1(7)
O2 C9 C11 C16 9.2(11)
O3 C17 C19 C20 170.6(7)
O3 C17 C19 C24 -5.0(9)
C1 C3 C4 C5 174.5(7)
C1 C3 C8 C7 -175.7(7)
C2 C1 C3 C4 -1.3(10)
C2 C1 C3 C8 174.2(7)
C3 C4 C5 C6 0.2(12)
C4 C3 C8 C7 -0.2(11)
C4 C5 C6 C7 1.7(13)
C5 C6 C7 C8 -2.8(12)
C6 C7 C8 C3 2.1(11)
C8 C3 C4 C5 -1.0(11)
C9 C11 C12 C13 174.8(8)
C9 C11 C16 C15 -176.8(8)
C10 C9 C11 C12 7.7(12)
C10 C9 C11 C16 -175.0(8)
C11 C12 C13 C14 2.4(15)
C12 C11 C16 C15 0.7(12)
C12 C13 C14 C15 -0.1(16)
C13 C14 C15 C16 -1.8(15)
C14 C15 C16 C11 1.5(14)
C16 C11 C12 C13 -2.6(12)
C17 C19 C20 C21 -173.0(7)
C17 C19 C24 C23 174.2(6)
C18 C17 C19 C20 -8.7(10)
C18 C17 C19 C24 175.8(6)
C19 C20 C21 C22 -1.7(12)
C20 C19 C24 C23 -1.4(11)
C20 C21 C22 C23 -0.3(13)
C21 C22 C23 C24 1.5(12)
C22 C23 C24 C19 -0.6(11)
C24 C19 C20 C21 2.5(11)

loop_
_twin_individual_id
_twin_individual_mass_fraction_refined
1 0.526(3)
2 0.474(3)
